data_7156581
loop_
_publ_author_name
'Ling, Fei'
'Xiao, Lian'
'Fang, Lu'
'Feng, Cong'
'Xie, Zhen'
'Lv, Yaping'
'Zhong, Weihui'

_publ_section_title
;
 B(C<sub>6</sub>F<sub>5</sub>)<sub>3</sub>-catalyzed Markovnikov addition
 of indoles to aryl alkynes: an approach toward bis(indolyl)alkanes.
;
_journal_issue 47
_journal_name_full 'Organic &amp; biomolecular chemistry'
_journal_page_first 9274
_journal_page_last 9278
_journal_paper_doi 10.1039/c8ob02805b
_journal_volume 16
_journal_year 2018
_chemical_formula_moiety '0.13(C24 H19 Cl N2)'
_chemical_formula_sum 'C H Cl N'
_chemical_formula_weight 62.48
_space_group_crystal_system triclinic
_space_group_IT_number 2
_space_group_name_Hall '-P 1'
_space_group_name_H-M_alt 'P -1'
_symmetry_space_group_name_Hall '-P 1'
_symmetry_space_group_name_H-M 'P -1'
_atom_sites_solution_hydrogens geom
_atom_sites_solution_primary dual
_audit_creation_date 2018-10-23
_audit_creation_method
;
Olex2 1.2
(compiled 2018.05.29 svn.r3508 for OlexSys, GUI svn.r5506)
;
_audit_update_record
;
2018-11-07 deposited with the CCDC.
2018-11-21 downloaded from the CCDC.
;
_cell_angle_alpha 76.703(4)
_cell_angle_beta 79.086(4)
_cell_angle_gamma 80.640(4)
_cell_formula_units_Z 31
_cell_length_a 10.4828(5)
_cell_length_b 13.6099(6)
_cell_length_c 13.9679(5)
_cell_measurement_temperature 293(2)
_cell_volume 1889.45(15)
_computing_molecular_graphics 'Olex2 (Dolomanov et al., 2009)'
_computing_publication_material 'Olex2 (Dolomanov et al., 2009)'
_computing_structure_refinement 'ShelXL (Sheldrick, 2015)'
_computing_structure_solution 'ShelXT (Sheldrick, 2015)'
_diffrn_ambient_temperature 293(2)
_diffrn_measured_fraction_theta_full 0.998
_diffrn_measured_fraction_theta_max 0.866
_diffrn_measurement_device_type 'Bruker APEX-II CCD'
_diffrn_measurement_method '\f and \w scans'
_diffrn_radiation_type MoK\a
_diffrn_radiation_wavelength 0.71073
_diffrn_reflns_av_R_equivalents 0.0393
_diffrn_reflns_av_unetI/netI 0.0432
_diffrn_reflns_Laue_measured_fraction_full 0.998
_diffrn_reflns_Laue_measured_fraction_max 0.866
_diffrn_reflns_limit_h_max 14
_diffrn_reflns_limit_h_min -13
_diffrn_reflns_limit_k_max 18
_diffrn_reflns_limit_k_min -18
_diffrn_reflns_limit_l_max 19
_diffrn_reflns_limit_l_min -18
_diffrn_reflns_number 30140
_diffrn_reflns_point_group_measured_fraction_full 0.998
_diffrn_reflns_point_group_measured_fraction_max 0.866
_diffrn_reflns_theta_full 25.242
_diffrn_reflns_theta_max 29.501
_diffrn_reflns_theta_min 3.159
_diffrn_standards_number 0
_exptl_absorpt_coefficient_mu 1.164
_exptl_absorpt_correction_type none
_exptl_crystal_density_diffrn 1.702
_exptl_crystal_F_000 961
_refine_diff_density_max 0.204
_refine_diff_density_min -0.393
_refine_diff_density_rms 0.043
_refine_ls_extinction_method none
_refine_ls_goodness_of_fit_ref 1.028
_refine_ls_hydrogen_treatment constr
_refine_ls_matrix_type full
_refine_ls_number_parameters 489
_refine_ls_number_reflns 9108
_refine_ls_number_restraints 0
_refine_ls_restrained_S_all 1.028
_refine_ls_R_factor_all 0.0868
_refine_ls_R_factor_gt 0.0495
_refine_ls_shift/su_max 0.001
_refine_ls_shift/su_mean 0.000
_refine_ls_structure_factor_coef Fsqd
_refine_ls_weighting_details 'w=1/[\s^2^(Fo^2^)+(0.0543P)^2^+0.3520P] where P=(Fo^2^+2Fc^2^)/3'
_refine_ls_weighting_scheme calc
_refine_ls_wR_factor_gt 0.1115
_refine_ls_wR_factor_ref 0.1329
_reflns_Friedel_coverage 0.000
_reflns_number_gt 5922
_reflns_number_total 9108
_reflns_threshold_expression 'I > 2\s(I)'
_cod_data_source_file c8ob02805b2.cif
_cod_data_source_block temp-1
_cod_depositor_comments 'Adding full bibliography for 7156581.cif.'
_cod_database_code 7156581
_shelx_shelxl_version_number 2016/6
_shelx_space_group_comment
;
The symmetry employed for this shelxl refinement is uniquely defined
by the following loop, which should always be used as a source of
symmetry information in preference to the above space-group names.
They are only intended as comments.
;
_olex2_refinement_description
;
1. Fixed Uiso
 At 1.2 times of:
  All C(H) groups, All N(H) groups
 At 1.5 times of:
  All C(H,H,H) groups
2.a Aromatic/amide H refined with riding coordinates:
 N003(H003), N004(H004), N005(H005), N006(H006), C00K(H00K), C00M(H00M),
 C00O(H00O), C00P(H00P), C00Q(H00Q), C00T(H00T), C00U(H00U), C00V(H00V),
 C00W(H00W), C00Y(H00Y), C00Z(H00Z), C010(H010), C013(H013), C014(H014),
 C015(H015), C016(H016), C017(H017), C018(H018), C019(H019), C01A(H01A),
 C01B(H01B), C01C(H01C), C01D(H01D), C01E(H01E), C01F(H01F), C01G(H01G),
 C01H(H01H), C01I(H01I)
2.b Idealised Me refined as rotating group:
 C00R(H00D,H00E,H00F), C00S(H00A,H00B,H00C)
;
_olex2_submission_special_instructions 'No special instructions were received'

loop_
_space_group_symop_operation_xyz
'x, y, z'
'-x, -y, -z'

loop_
_atom_site_label
_atom_site_type_symbol
_atom_site_fract_x
_atom_site_fract_y
_atom_site_fract_z
_atom_site_U_iso_or_equiv
_atom_site_adp_type
_atom_site_occupancy
_atom_site_site_symmetry_order
_atom_site_calc_flag
_atom_site_refinement_flags_posn
Cl01 Cl 0.83947(7) 0.60519(4) 0.19845(4) 0.07167(19) Uani 1 1 d .
Cl02 Cl 0.70318(8) 0.67742(5) -0.08809(5) 0.0889(2) Uani 1 1 d .
N003 N 0.51842(14) 0.28683(12) 0.76266(11) 0.0444(4) Uani 1 1 d .
H003 H 0.451354 0.261632 0.799818 0.053 Uiso 1 1 calc R
N004 N 0.49823(15) 1.03710(12) 0.32806(11) 0.0483(4) Uani 1 1 d .
H004 H 0.429712 1.071879 0.353853 0.058 Uiso 1 1 calc R
N005 N 0.82036(16) 0.07042(12) 0.44002(11) 0.0506(4) Uani 1 1 d .
H005 H 0.819516 0.048623 0.387059 0.061 Uiso 1 1 calc R
N006 N 0.75179(17) 1.21461(12) -0.08798(12) 0.0536(4) Uani 1 1 d .
H006 H 0.743343 1.240507 -0.149034 0.064 Uiso 1 1 calc R
C007 C 0.70128(16) 0.30030(12) 0.65000(12) 0.0343(4) Uani 1 1 d .
C008 C 0.76197(16) 0.91307(12) 0.07501(11) 0.0351(4) Uani 1 1 d .
C009 C 0.77786(15) 0.99718(13) 0.12676(11) 0.0341(4) Uani 1 1 d .
C00A C 0.82527(16) 0.07620(13) 0.59795(12) 0.0367(4) Uani 1 1 d .
C00B C 0.81834(16) 0.17890(13) 0.53986(12) 0.0354(4) Uani 1 1 d .
C00C C 0.82072(16) 0.27687(12) 0.57385(12) 0.0341(4) Uani 1 1 d .
C00D C 0.76488(16) 1.09895(13) 0.05403(12) 0.0357(4) Uani 1 1 d .
C00E C 0.82642(16) 0.36332(13) 0.48102(12) 0.0364(4) Uani 1 1 d .
C00F C 0.66173(16) 0.91255(13) 0.30460(12) 0.0353(4) Uani 1 1 d .
C00G C 0.67389(16) 0.99528(13) 0.21914(12) 0.0356(4) Uani 1 1 d .
C00H C 0.66909(17) 0.39133(13) 0.69065(12) 0.0378(4) Uani 1 1 d .
C00I C 0.55131(17) 0.94258(14) 0.37145(13) 0.0403(4) Uani 1 1 d .
C00J C 0.55464(17) 0.37902(14) 0.76134(13) 0.0415(4) Uani 1 1 d .
C00K C 0.60620(17) 0.24072(13) 0.69516(12) 0.0388(4) Uani 1 1 d .
H00K H 0.601152 0.177526 0.682233 0.047 Uiso 1 1 calc R
C00L C 0.78090(18) 1.19686(13) 0.07006(13) 0.0418(4) Uani 1 1 d .
C00M C 0.86695(18) 0.84715(13) 0.04001(12) 0.0422(4) Uani 1 1 d .
H00M H 0.950759 0.851971 0.049973 0.051 Uiso 1 1 calc R
C00N C 0.82552(17) 0.01102(14) 0.53324(13) 0.0423(4) Uani 1 1 d .
C00O C 0.74700(17) 1.11473(14) -0.04277(13) 0.0427(4) Uani 1 1 d .
H00O H 0.733430 1.064487 -0.073682 0.051 Uiso 1 1 calc R
C00P C 0.57171(18) 1.06755(15) 0.23686(13) 0.0452(4) Uani 1 1 d .
H00P H 0.554101 1.129095 0.193198 0.054 Uiso 1 1 calc R
C00Q C 0.72866(18) 0.81510(14) 0.33033(13) 0.0424(4) Uani 1 1 d .
H00Q H 0.800942 0.792418 0.287481 0.051 Uiso 1 1 calc R
C00R C 0.91407(17) 0.98137(15) 0.15889(13) 0.0432(4) Uani 1 1 d .
H00D H 0.927812 0.915072 0.200558 0.065 Uiso 1 1 calc GR
H00E H 0.918652 1.032281 0.195220 0.065 Uiso 1 1 calc GR
H00F H 0.980410 0.986938 0.100875 0.065 Uiso 1 1 calc GR
C00S C 0.94351(17) 0.26651(15) 0.62380(14) 0.0455(4) Uani 1 1 d .
H00A H 0.952389 0.331154 0.636748 0.068 Uiso 1 1 calc GR
H00B H 1.019850 0.244577 0.580213 0.068 Uiso 1 1 calc GR
H00C H 0.934393 0.217379 0.685404 0.068 Uiso 1 1 calc GR
C00T C 0.63807(18) 0.90286(14) 0.05866(13) 0.0446(4) Uani 1 1 d .
H00T H 0.566051 0.945387 0.082249 0.054 Uiso 1 1 calc R
C00U C 0.81678(18) 0.17005(14) 0.44510(13) 0.0450(4) Uani 1 1 d .
H00U H 0.813691 0.224452 0.390970 0.054 Uiso 1 1 calc R
C00V C 0.50984(19) 0.88040(16) 0.46217(13) 0.0479(5) Uani 1 1 d .
H00V H 0.437726 0.902158 0.505702 0.057 Uiso 1 1 calc R
C00W C 0.83009(18) 0.03209(14) 0.69823(14) 0.0461(4) Uani 1 1 d .
H00W H 0.829955 0.072627 0.743531 0.055 Uiso 1 1 calc R
C00X C 0.77219(19) 1.26687(14) -0.02059(14) 0.0477(5) Uani 1 1 d .
C00Y C 0.8489(2) 0.77448(14) -0.00940(13) 0.0509(5) Uani 1 1 d .
H00Y H 0.920073 0.730540 -0.031867 0.061 Uiso 1 1 calc R
C00Z C 0.71279(18) 0.41846(15) 0.45057(13) 0.0460(4) Uani 1 1 d .
H00Z H 0.632437 0.405034 0.489020 0.055 Uiso 1 1 calc R
C010 C 0.7212(2) 0.48340(14) 0.67147(15) 0.0495(5) Uani 1 1 d .
H010 H 0.795993 0.494377 0.624602 0.059 Uiso 1 1 calc R
C011 C 0.8332(2) 0.51234(14) 0.30767(13) 0.0475(5) Uani 1 1 d .
C012 C 0.7262(2) 0.76752(14) -0.02508(13) 0.0513(5) Uani 1 1 d .
C013 C 0.7157(2) 0.49270(16) 0.36479(14) 0.0538(5) Uani 1 1 d .
H013 H 0.638269 0.529157 0.345941 0.065 Uiso 1 1 calc R
C014 C 0.6865(2) 0.75299(15) 0.41978(15) 0.0521(5) Uani 1 1 d .
H014 H 0.730562 0.687973 0.436822 0.063 Uiso 1 1 calc R
C015 C 0.82917(19) -0.09384(15) 0.56449(17) 0.0547(5) Uani 1 1 d .
H015 H 0.828017 -0.135101 0.520114 0.066 Uiso 1 1 calc R
C016 C 0.5787(2) 0.78606(17) 0.48525(15) 0.0544(5) Uani 1 1 d .
H016 H 0.553248 0.743111 0.545741 0.065 Uiso 1 1 calc R
C017 C 0.4948(2) 0.45342(17) 0.81507(16) 0.0559(5) Uani 1 1 d .
H017 H 0.420834 0.443141 0.863056 0.067 Uiso 1 1 calc R
C018 C 0.6194(2) 0.83146(16) 0.00848(14) 0.0535(5) Uani 1 1 d .
H018 H 0.536147 0.826484 -0.002559 0.064 Uiso 1 1 calc R
C019 C 0.9478(2) 0.45918(16) 0.33460(15) 0.0569(5) Uani 1 1 d .
H019 H 1.027538 0.472617 0.295130 0.068 Uiso 1 1 calc R
C01A C 0.94369(19) 0.38512(15) 0.42130(15) 0.0524(5) Uani 1 1 d .
H01A H 1.021616 0.349207 0.439791 0.063 Uiso 1 1 calc R
C01B C 0.8345(2) -0.13407(16) 0.66317(18) 0.0604(6) Uani 1 1 d .
H01B H 0.837864 -0.204056 0.686320 0.072 Uiso 1 1 calc R
C01C C 0.8350(2) -0.07180(16) 0.72930(17) 0.0583(5) Uani 1 1 d .
H01C H 0.838775 -0.101028 0.795955 0.070 Uiso 1 1 calc R
C01D C 0.8019(2) 1.23371(16) 0.15060(15) 0.0576(5) Uani 1 1 d .
H01D H 0.807144 1.190011 0.212004 0.069 Uiso 1 1 calc R
C01E C 0.6603(2) 0.55740(16) 0.72273(18) 0.0634(6) Uani 1 1 d .
H01E H 0.693976 0.619150 0.709470 0.076 Uiso 1 1 calc R
C01F C 0.5493(2) 0.54190(18) 0.79417(18) 0.0670(6) Uani 1 1 d .
H01F H 0.511451 0.593108 0.828502 0.080 Uiso 1 1 calc R
C01G C 0.7849(2) 1.36948(16) -0.03245(18) 0.0652(6) Uani 1 1 d .
H01G H 0.778668 1.414546 -0.092990 0.078 Uiso 1 1 calc R
C01H C 0.8147(3) 1.33438(18) 0.13853(19) 0.0731(7) Uani 1 1 d .
H01H H 0.828898 1.358539 0.192232 0.088 Uiso 1 1 calc R
C01I C 0.8068(3) 1.40127(17) 0.0479(2) 0.0749(7) Uani 1 1 d .
H01I H 0.816683 1.469208 0.041854 0.090 Uiso 1 1 calc R

loop_
_atom_site_aniso_label
_atom_site_aniso_U_11
_atom_site_aniso_U_22
_atom_site_aniso_U_33
_atom_site_aniso_U_23
_atom_site_aniso_U_13
_atom_site_aniso_U_12
Cl01 0.1082(5) 0.0532(3) 0.0449(3) 0.0092(2) -0.0086(3) -0.0167(3)
Cl02 0.1464(7) 0.0635(4) 0.0699(4) -0.0269(3) -0.0165(4) -0.0328(4)
N003 0.0388(8) 0.0522(9) 0.0411(8) -0.0085(7) 0.0002(7) -0.0120(7)
N004 0.0401(9) 0.0597(10) 0.0410(8) -0.0167(8) 0.0022(7) 0.0052(7)
N005 0.0628(11) 0.0541(10) 0.0372(8) -0.0193(8) 0.0004(7) -0.0098(8)
N006 0.0630(11) 0.0550(10) 0.0361(8) 0.0043(7) -0.0147(8) 0.0006(8)
C007 0.0358(9) 0.0379(9) 0.0292(8) -0.0038(7) -0.0100(7) -0.0039(7)
C008 0.0369(9) 0.0385(9) 0.0257(8) -0.0019(7) -0.0026(7) -0.0022(7)
C009 0.0305(9) 0.0412(9) 0.0280(8) -0.0049(7) -0.0046(7) -0.0003(7)
C00A 0.0328(9) 0.0386(9) 0.0366(9) -0.0073(7) -0.0039(7) -0.0012(7)
C00B 0.0314(9) 0.0399(9) 0.0321(8) -0.0040(7) -0.0041(7) -0.0024(7)
C00C 0.0322(9) 0.0370(9) 0.0330(8) -0.0044(7) -0.0088(7) -0.0042(7)
C00D 0.0317(9) 0.0417(9) 0.0312(8) -0.0068(7) -0.0049(7) 0.0011(7)
C00E 0.0360(9) 0.0375(9) 0.0362(9) -0.0053(7) -0.0074(7) -0.0079(7)
C00F 0.0326(9) 0.0448(10) 0.0318(8) -0.0115(7) -0.0072(7) -0.0068(7)
C00G 0.0338(9) 0.0424(9) 0.0300(8) -0.0087(7) -0.0048(7) -0.0014(7)
C00H 0.0396(10) 0.0407(9) 0.0352(9) -0.0072(7) -0.0135(8) -0.0031(7)
C00I 0.0378(10) 0.0532(11) 0.0343(9) -0.0157(8) -0.0045(7) -0.0100(8)
C00J 0.0395(10) 0.0506(11) 0.0365(9) -0.0120(8) -0.0114(8) -0.0015(8)
C00K 0.0410(10) 0.0413(10) 0.0355(9) -0.0082(8) -0.0072(8) -0.0072(8)
C00L 0.0429(10) 0.0403(10) 0.0384(9) -0.0076(8) -0.0034(8) 0.0017(8)
C00M 0.0444(10) 0.0417(10) 0.0350(9) -0.0031(8) -0.0020(8) -0.0014(8)
C00N 0.0350(9) 0.0454(10) 0.0444(10) -0.0134(8) 0.0031(8) -0.0035(8)
C00O 0.0431(10) 0.0477(11) 0.0345(9) -0.0054(8) -0.0077(8) -0.0003(8)
C00P 0.0422(10) 0.0514(11) 0.0375(9) -0.0082(8) -0.0032(8) 0.0020(8)
C00Q 0.0416(10) 0.0453(10) 0.0412(10) -0.0092(8) -0.0072(8) -0.0070(8)
C00R 0.0358(10) 0.0526(11) 0.0387(9) -0.0035(8) -0.0084(8) -0.0034(8)
C00S 0.0389(10) 0.0513(11) 0.0475(10) -0.0064(9) -0.0150(8) -0.0043(8)
C00T 0.0394(10) 0.0531(11) 0.0416(10) -0.0121(9) -0.0058(8) -0.0041(8)
C00U 0.0521(11) 0.0478(11) 0.0334(9) -0.0067(8) -0.0024(8) -0.0083(9)
C00V 0.0455(11) 0.0698(14) 0.0325(9) -0.0145(9) 0.0002(8) -0.0206(10)
C00W 0.0500(11) 0.0460(11) 0.0404(10) -0.0025(8) -0.0117(8) -0.0040(9)
C00X 0.0468(11) 0.0444(11) 0.0450(11) -0.0037(9) -0.0057(9) 0.0047(8)
C00Y 0.0678(14) 0.0387(10) 0.0378(10) -0.0059(8) 0.0026(9) 0.0016(9)
C00Z 0.0381(10) 0.0578(12) 0.0361(9) 0.0005(8) -0.0062(8) -0.0029(8)
C010 0.0502(12) 0.0484(11) 0.0537(12) -0.0130(9) -0.0122(9) -0.0093(9)
C011 0.0679(14) 0.0375(10) 0.0366(10) -0.0025(8) -0.0083(9) -0.0121(9)
C012 0.0808(16) 0.0406(10) 0.0334(9) -0.0058(8) -0.0043(10) -0.0182(10)
C013 0.0548(12) 0.0594(12) 0.0402(10) 0.0011(9) -0.0132(9) 0.0038(10)
C014 0.0561(12) 0.0489(11) 0.0514(12) -0.0012(9) -0.0143(10) -0.0132(9)
C015 0.0478(12) 0.0443(11) 0.0710(14) -0.0217(11) 0.0046(10) -0.0045(9)
C016 0.0601(13) 0.0653(14) 0.0394(10) 0.0003(9) -0.0088(10) -0.0273(11)
C017 0.0470(12) 0.0711(14) 0.0537(12) -0.0276(11) -0.0085(9) 0.0028(10)
C018 0.0562(13) 0.0644(13) 0.0440(11) -0.0093(10) -0.0094(9) -0.0203(10)
C019 0.0526(13) 0.0622(13) 0.0511(12) 0.0029(10) -0.0002(10) -0.0233(10)
C01A 0.0366(10) 0.0584(12) 0.0553(12) 0.0045(10) -0.0073(9) -0.0090(9)
C01B 0.0529(13) 0.0375(11) 0.0822(16) -0.0031(11) -0.0033(11) -0.0027(9)
C01C 0.0598(13) 0.0495(12) 0.0567(12) 0.0105(10) -0.0136(10) -0.0068(10)
C01D 0.0777(15) 0.0519(12) 0.0440(11) -0.0136(9) -0.0085(10) -0.0063(11)
C01E 0.0714(15) 0.0503(12) 0.0786(16) -0.0250(12) -0.0198(13) -0.0108(11)
C01F 0.0660(15) 0.0675(15) 0.0782(16) -0.0411(13) -0.0183(13) 0.0065(12)
C01G 0.0724(15) 0.0429(12) 0.0683(15) 0.0007(11) -0.0062(12) 0.0044(10)
C01H 0.0974(19) 0.0568(14) 0.0710(16) -0.0302(13) -0.0096(14) -0.0066(13)
C01I 0.0902(19) 0.0425(12) 0.0879(18) -0.0160(13) -0.0041(15) -0.0036(12)

loop_
_atom_type_symbol
_atom_type_description
_atom_type_scat_dispersion_real
_atom_type_scat_dispersion_imag
_atom_type_scat_source
C C 0.0033 0.0016 'International Tables Vol C Tables 4.2.6.8 and 6.1.1.4'
H H 0.0000 0.0000 'International Tables Vol C Tables 4.2.6.8 and 6.1.1.4'
N N 0.0061 0.0033 'International Tables Vol C Tables 4.2.6.8 and 6.1.1.4'
Cl Cl 0.1484 0.1585 'International Tables Vol C Tables 4.2.6.8 and 6.1.1.4'

loop_
_geom_angle_atom_site_label_1
_geom_angle_atom_site_label_2
_geom_angle_atom_site_label_3
_geom_angle
C00J N003 H003 125.5
C00J N003 C00K 109.07(15)
C00K N003 H003 125.5
C00I N004 H004 125.5
C00I N004 C00P 109.05(14)
C00P N004 H004 125.5
C00N N005 H005 125.6
C00U N005 H005 125.6
C00U N005 C00N 108.80(15)
C00O N006 H006 125.5
C00O N006 C00X 109.08(15)
C00X N006 H006 125.5
C00H C007 C00C 126.00(15)
C00K C007 C00C 127.97(15)
C00K C007 C00H 106.01(15)
C00M C008 C009 122.97(16)
C00M C008 C00T 117.44(16)
C00T C008 C009 119.55(15)
C008 C009 C00R 111.51(13)
C00D C009 C008 108.85(13)
C00D C009 C00G 111.55(13)
C00D C009 C00R 107.72(14)
C00G C009 C008 108.63(13)
C00G C009 C00R 108.61(13)
C00N C00A C00B 107.47(15)
C00W C00A C00B 134.92(17)
C00W C00A C00N 117.61(16)
C00A C00B C00C 128.29(14)
C00U C00B C00A 105.42(15)
C00U C00B C00C 126.19(16)
C007 C00C C00E 110.05(13)
C007 C00C C00S 107.47(13)
C00B C00C C007 112.39(13)
C00B C00C C00E 107.51(13)
C00B C00C C00S 109.13(13)
C00E C00C C00S 110.31(13)
C00L C00D C009 127.20(15)
C00O C00D C009 126.72(16)
C00O C00D C00L 105.86(16)
C00Z C00E C00C 120.86(15)
C01A C00E C00C 121.71(15)
C01A C00E C00Z 117.30(16)
C00I C00F C00G 106.90(15)
C00Q C00F C00G 134.97(16)
C00Q C00F C00I 118.06(16)
C00F C00G C009 126.00(14)
C00P C00G C009 127.89(15)
C00P C00G C00F 106.06(14)
C00J C00H C007 106.95(15)
C010 C00H C007 134.73(17)
C010 C00H C00J 118.23(16)
N004 C00I C00F 107.45(15)
N004 C00I C00V 129.99(17)
C00V C00I C00F 122.53(18)
N003 C00J C00H 107.52(15)
N003 C00J C017 129.91(18)
C017 C00J C00H 122.55(18)
N003 C00K H00K 124.8
C007 C00K N003 110.43(15)
C007 C00K H00K 124.8
C00X C00L C00D 107.03(16)
C01D C00L C00D 135.37(17)
C01D C00L C00X 117.61(18)
C008 C00M H00M 119.4
C00Y C00M C008 121.15(18)
C00Y C00M H00M 119.4
N005 C00N C00A 107.35(15)
N005 C00N C015 129.51(18)
C015 C00N C00A 123.14(18)
N006 C00O H00O 124.7
C00D C00O N006 110.51(17)
C00D C00O H00O 124.7
N004 C00P H00P 124.7
C00G C00P N004 110.50(16)
C00G C00P H00P 124.7
C00F C00Q H00Q 120.3
C014 C00Q C00F 119.35(18)
C014 C00Q H00Q 120.3
C009 C00R H00D 109.5
C009 C00R H00E 109.5
C009 C00R H00F 109.5
H00D C00R H00E 109.5
H00D C00R H00F 109.5
H00E C00R H00F 109.5
C00C C00S H00A 109.5
C00C C00S H00B 109.5
C00C C00S H00C 109.5
H00A C00S H00B 109.5
H00A C00S H00C 109.5
H00B C00S H00C 109.5
C008 C00T H00T 119.1
C018 C00T C008 121.81(18)
C018 C00T H00T 119.1
N005 C00U H00U 124.5
C00B C00U N005 110.95(16)
C00B C00U H00U 124.5
C00I C00V H00V 121.2
C016 C00V C00I 117.69(18)
C016 C00V H00V 121.2
C00A C00W H00W 120.3
C01C C00W C00A 119.43(19)
C01C C00W H00W 120.3
N006 C00X C00L 107.52(16)
N006 C00X C01G 129.88(19)
C01G C00X C00L 122.6(2)
C00M C00Y H00Y 120.1
C012 C00Y C00M 119.76(18)
C012 C00Y H00Y 120.1
C00E C00Z H00Z 119.2
C013 C00Z C00E 121.67(17)
C013 C00Z H00Z 119.2
C00H C010 H010 120.5
C01E C010 C00H 119.09(19)
C01E C010 H010 120.5
C013 C011 Cl01 120.36(16)
C013 C011 C019 120.78(17)
C019 C011 Cl01 118.86(16)
C00Y C012 Cl02 119.99(17)
C00Y C012 C018 120.92(18)
C018 C012 Cl02 119.09(18)
C00Z C013 H013 120.3
C011 C013 C00Z 119.49(18)
C011 C013 H013 120.3
C00Q C014 H014 119.5
C00Q C014 C016 121.07(19)
C016 C014 H014 119.5
C00N C015 H015 121.3
C01B C015 C00N 117.4(2)
C01B C015 H015 121.3
C00V C016 C014 121.26(18)
C00V C016 H016 119.4
C014 C016 H016 119.4
C00J C017 H017 121.4
C01F C017 C00J 117.1(2)
C01F C017 H017 121.4
C00T C018 C012 118.91(19)
C00T C018 H018 120.5
C012 C018 H018 120.5
C011 C019 H019 120.4
C011 C019 C01A 119.23(18)
C01A C019 H019 120.4
C00E C01A C019 121.53(18)
C00E C01A H01A 119.2
C019 C01A H01A 119.2
C015 C01B H01B 119.5
C015 C01B C01C 120.98(19)
C01C C01B H01B 119.5
C00W C01C C01B 121.4(2)
C00W C01C H01C 119.3
C01B C01C H01C 119.3
C00L C01D H01D 120.2
C01H C01D C00L 119.6(2)
C01H C01D H01D 120.2
C010 C01E H01E 119.3
C010 C01E C01F 121.3(2)
C01F C01E H01E 119.3
C017 C01F C01E 121.6(2)
C017 C01F H01F 119.2
C01E C01F H01F 119.2
C00X C01G H01G 121.2
C01I C01G C00X 117.5(2)
C01I C01G H01G 121.2
C01D C01H H01H 119.3
C01D C01H C01I 121.4(2)
C01I C01H H01H 119.3
C01G C01I C01H 121.3(2)
C01G C01I H01I 119.3
C01H C01I H01I 119.3

loop_
_geom_bond_atom_site_label_1
_geom_bond_atom_site_label_2
_geom_bond_distance
Cl01 C011 1.7409(18)
Cl02 C012 1.7348(19)
N003 H003 0.8600
N003 C00J 1.364(2)
N003 C00K 1.373(2)
N004 H004 0.8600
N004 C00I 1.367(2)
N004 C00P 1.370(2)
N005 H005 0.8600
N005 C00N 1.371(2)
N005 C00U 1.368(2)
N006 H006 0.8600
N006 C00O 1.365(2)
N006 C00X 1.368(3)
C007 C00C 1.524(2)
C007 C00H 1.444(2)
C007 C00K 1.356(2)
C008 C009 1.533(2)
C008 C00M 1.390(2)
C008 C00T 1.394(2)
C009 C00D 1.521(2)
C009 C00G 1.521(2)
C009 C00R 1.544(2)
C00A C00B 1.444(2)
C00A C00N 1.404(2)
C00A C00W 1.398(2)
C00B C00C 1.520(2)
C00B C00U 1.360(2)
C00C C00E 1.537(2)
C00C C00S 1.549(2)
C00D C00L 1.442(2)
C00D C00O 1.363(2)
C00E C00Z 1.385(2)
C00E C01A 1.383(2)
C00F C00G 1.442(2)
C00F C00I 1.411(2)
C00F C00Q 1.398(2)
C00G C00P 1.358(2)
C00H C00J 1.408(2)
C00H C010 1.397(3)
C00I C00V 1.389(3)
C00J C017 1.395(3)
C00K H00K 0.9300
C00L C00X 1.407(2)
C00L C01D 1.398(3)
C00M H00M 0.9300
C00M C00Y 1.384(3)
C00N C015 1.389(3)
C00O H00O 0.9300
C00P H00P 0.9300
C00Q H00Q 0.9300
C00Q C014 1.377(3)
C00R H00D 0.9600
C00R H00E 0.9600
C00R H00F 0.9600
C00S H00A 0.9600
C00S H00B 0.9600
C00S H00C 0.9600
C00T H00T 0.9300
C00T C018 1.379(3)
C00U H00U 0.9300
C00V H00V 0.9300
C00V C016 1.367(3)
C00W H00W 0.9300
C00W C01C 1.376(3)
C00X C01G 1.393(3)
C00Y H00Y 0.9300
C00Y C012 1.367(3)
C00Z H00Z 0.9300
C00Z C013 1.377(3)
C010 H010 0.9300
C010 C01E 1.372(3)
C011 C013 1.364(3)
C011 C019 1.368(3)
C012 C018 1.379(3)
C013 H013 0.9300
C014 H014 0.9300
C014 C016 1.396(3)
C015 H015 0.9300
C015 C01B 1.369(3)
C016 H016 0.9300
C017 H017 0.9300
C017 C01F 1.365(3)
C018 H018 0.9300
C019 H019 0.9300
C019 C01A 1.385(3)
C01A H01A 0.9300
C01B H01B 0.9300
C01B C01C 1.391(3)
C01C H01C 0.9300
C01D H01D 0.9300
C01D C01H 1.367(3)
C01E H01E 0.9300
C01E C01F 1.392(3)
C01F H01F 0.9300
C01G H01G 0.9300
C01G C01I 1.361(3)
C01H H01H 0.9300
C01H C01I 1.387(3)
C01I H01I 0.9300
